data_2219081
loop_
_publ_author_name
'Akkurt, Mehmet'
'Yal\,c\?in, \,Serife P\?inar'
'Klip, Nalan Terzio\(glu'
'B\"uy\"ukg\"ung\"or, Orhan'

_publ_section_title
;
 8-Methyl-4-morpholinoethyl-1-thia-4-azaspiro[4.5]decan-3-one
;
_journal_coeditor_code KP2183
_journal_issue 8
_journal_name_full 'Acta Crystallographica Section E'
_journal_page_first o1572
_journal_page_last o1573
_journal_paper_doi 10.1107/S1600536808022459
_journal_volume 64
_journal_year 2008
_chemical_formula_iupac 'C15 H26 N2 O2 S'
_chemical_formula_moiety 'C15 H26 N2 O2 S'
_chemical_formula_sum 'C15 H26 N2 O2 S'
_chemical_formula_weight 298.45
_chemical_name_systematic
;
8-Methyl-4-morpholinoethyl-1-thia-4-azaspiro[4.5]decan-3-one
;
_space_group_IT_number 2
_symmetry_cell_setting triclinic
_symmetry_space_group_name_Hall '-P 1'
_symmetry_space_group_name_H-M 'P -1'
_atom_sites_solution_hydrogens geom
_atom_sites_solution_primary direct
_atom_sites_solution_secondary difmap
_cell_angle_alpha 94.974(5)
_cell_angle_beta 106.378(5)
_cell_angle_gamma 107.169(4)
_cell_formula_units_Z 2
_cell_length_a 7.8629(4)
_cell_length_b 10.5239(6)
_cell_length_c 10.8252(6)
_cell_measurement_reflns_used 29201
_cell_measurement_temperature 296
_cell_measurement_theta_max 27.99
_cell_measurement_theta_min 2.00
_cell_volume 806.89(8)
_computing_cell_refinement 'X-AREA (Stoe & Cie, 2002)'
_computing_data_collection 'X-AREA (Stoe & Cie, 2002)'
_computing_data_reduction 'X-RED32 (Stoe & Cie, 2002)'
_computing_molecular_graphics 'ORTEP-3 for Windows (Farrugia, 1997)'
_computing_publication_material 'WinGX (Farrugia, 1999) and PLATON (Spek, 2003)'
_computing_structure_refinement 'SHELXL-97 (Sheldrick, 2008)'
_computing_structure_solution 'SIR97 (Altomare <i>et al.</i>,  1999)'
_diffrn_ambient_temperature 296
_diffrn_detector_area_resol_mean 6.67
_diffrn_measured_fraction_theta_full 0.974
_diffrn_measured_fraction_theta_max 0.974
_diffrn_measurement_device '2-circle goniometer'
_diffrn_measurement_device_type 'Stoe IPDS-2'
_diffrn_measurement_method \w
_diffrn_radiation_monochromator 'plane graphite'
_diffrn_radiation_type 'Mo K\a'
_diffrn_radiation_wavelength 0.71073
_diffrn_reflns_av_R_equivalents 0.0336
_diffrn_reflns_av_sigmaI/netI 0.0162
_diffrn_reflns_limit_h_max 9
_diffrn_reflns_limit_h_min -9
_diffrn_reflns_limit_k_max 13
_diffrn_reflns_limit_k_min -13
_diffrn_reflns_limit_l_max 13
_diffrn_reflns_limit_l_min -13
_diffrn_reflns_number 17959
_diffrn_reflns_reduction_process
;
;
_diffrn_reflns_theta_full 26.50
_diffrn_reflns_theta_max 26.50
_diffrn_reflns_theta_min 2.87
_diffrn_standards_number 0
_exptl_absorpt_coefficient_mu 0.204
_exptl_absorpt_correction_T_max 0.891
_exptl_absorpt_correction_T_min 0.867
_exptl_absorpt_correction_type integration
_exptl_absorpt_process_details '(X-RED32; Stoe & Cie, 2002)'
_exptl_crystal_colour colourless
_exptl_crystal_density_diffrn 1.228
_exptl_crystal_density_method 'Not Measured'
_exptl_crystal_description block
_exptl_crystal_F_000 324
_exptl_crystal_size_max 0.720
_exptl_crystal_size_mid 0.640
_exptl_crystal_size_min 0.580
_refine_diff_density_max 0.715
_refine_diff_density_min -0.181
_refine_ls_extinction_method none
_refine_ls_goodness_of_fit_ref 1.068
_refine_ls_hydrogen_treatment constr
_refine_ls_matrix_type full
_refine_ls_number_parameters 181
_refine_ls_number_reflns 3253
_refine_ls_number_restraints 0
_refine_ls_restrained_S_all 1.068
_refine_ls_R_factor_all 0.0500
_refine_ls_R_factor_gt 0.0457
_refine_ls_shift/su_max 0.000
_refine_ls_shift/su_mean 0.000
_refine_ls_structure_factor_coef Fsqd
_refine_ls_weighting_details 'calc w=1/[\s^2^(Fo^2^)+(0.07P)^2^+0.1465P] where P=(Fo^2^+2Fc^2^)/3'
_refine_ls_weighting_scheme calc
_refine_ls_wR_factor_gt 0.1234
_refine_ls_wR_factor_ref 0.1266
_reflns_number_gt 2948
_reflns_number_total 3253
_reflns_threshold_expression I>2\s(I)
_cod_data_source_file kp2183.cif
_cod_data_source_block I
_cod_database_code 2219081
_cod_database_fobs_code 2219081

loop_
_symmetry_equiv_pos_site_id
_symmetry_equiv_pos_as_xyz
1 x,y,z
2 -x,-y,-z

loop_
_atom_site_aniso_label
_atom_site_aniso_U_11
_atom_site_aniso_U_22
_atom_site_aniso_U_33
_atom_site_aniso_U_12
_atom_site_aniso_U_13
_atom_site_aniso_U_23
S1 0.0449(2) 0.0547(3) 0.0893(4) 0.0085(2) 0.0219(2) 0.0200(2)
O1 0.0760(9) 0.0646(8) 0.0894(10) 0.0368(7) 0.0264(7) 0.0132(7)
O2 0.0795(10) 0.1059(12) 0.0718(9) 0.0147(9) 0.0356(7) 0.0365(8)
N1 0.0443(6) 0.0453(7) 0.0529(7) 0.0129(5) 0.0164(5) 0.0124(5)
N2 0.0477(7) 0.0418(6) 0.0465(6) 0.0119(5) 0.0119(5) 0.0127(5)
C1 0.0485(9) 0.0746(12) 0.0754(11) 0.0193(8) 0.0279(8) 0.0109(9)
C2 0.0518(9) 0.0593(9) 0.0547(9) 0.0230(7) 0.0163(7) 0.0099(7)
C3 0.0415(7) 0.0446(7) 0.0468(7) 0.0117(6) 0.0157(6) 0.0125(6)
C4 0.0645(10) 0.0536(9) 0.0460(8) 0.0185(7) 0.0209(7) 0.0120(6)
C5 0.0723(11) 0.0540(9) 0.0631(10) 0.0207(8) 0.0271(8) 0.0071(8)
C6 0.0532(9) 0.0524(9) 0.0770(11) 0.0196(7) 0.0253(8) 0.0165(8)
C7 0.0599(10) 0.0663(10) 0.0602(9) 0.0279(8) 0.0232(8) 0.0271(8)
C8 0.0536(8) 0.0607(9) 0.0441(8) 0.0218(7) 0.0148(6) 0.0120(6)
C9 0.0817(14) 0.0599(11) 0.1133(18) 0.0334(10) 0.0288(13) 0.0205(11)
C10 0.0473(8) 0.0470(8) 0.0501(8) 0.0080(6) 0.0123(6) 0.0111(6)
C11 0.0459(8) 0.0524(8) 0.0527(8) 0.0094(7) 0.0093(6) 0.0161(7)
C12 0.0649(10) 0.0618(10) 0.0595(10) 0.0137(8) 0.0098(8) 0.0269(8)
C13 0.0898(15) 0.0634(11) 0.0663(11) 0.0041(10) 0.0140(10) 0.0316(9)
C14 0.0559(10) 0.0968(15) 0.0778(13) 0.0158(10) 0.0280(9) 0.0329(11)
C15 0.0560(9) 0.0602(9) 0.0552(9) 0.0210(7) 0.0214(7) 0.0161(7)

loop_
_atom_site_type_symbol
_atom_site_label
_atom_site_fract_x
_atom_site_fract_y
_atom_site_fract_z
_atom_site_U_iso_or_equiv
_atom_site_thermal_displace_type
_atom_site_calc_flag
_atom_site_refinement_flags
_atom_site_occupancy
S S1 0.34108(6) 0.16629(5) 0.79000(5) 0.0644(2) Uani . . 1.000
O O1 0.4404(2) 0.54993(14) 0.84353(15) 0.0737(5) Uani . . 1.000
O O2 1.1634(2) 0.77257(19) 0.54682(15) 0.0857(6) Uani . . 1.000
N N1 0.58740(18) 0.40139(13) 0.80741(13) 0.0476(4) Uani . . 1.000
N N2 0.88645(18) 0.65537(12) 0.66493(12) 0.0465(4) Uani . . 1.000
C C1 0.2920(3) 0.3148(2) 0.8397(2) 0.0649(6) Uani . . 1.000
C C2 0.4460(2) 0.43541(18) 0.83066(16) 0.0545(5) Uani . . 1.000
C C3 0.5878(2) 0.26243(15) 0.81122(14) 0.0444(4) Uani . . 1.000
C C4 0.6416(3) 0.20501(17) 0.69912(16) 0.0541(5) Uani . . 1.000
C C5 0.6455(3) 0.06167(18) 0.70696(18) 0.0623(6) Uani . . 1.000
C C6 0.7743(3) 0.05266(18) 0.83773(19) 0.0592(6) Uani . . 1.000
C C7 0.7230(3) 0.11180(19) 0.94940(18) 0.0587(6) Uani . . 1.000
C C8 0.7174(2) 0.25365(17) 0.94280(15) 0.0522(5) Uani . . 1.000
C C9 0.7691(4) -0.0928(2) 0.8470(3) 0.0830(8) Uani . . 1.000
C C10 0.7529(2) 0.50806(16) 0.80326(15) 0.0506(5) Uani . . 1.000
C C11 0.7251(2) 0.54594(17) 0.66860(16) 0.0530(5) Uani . . 1.000
C C12 0.8409(3) 0.7076(2) 0.54383(18) 0.0651(6) Uani . . 1.000
C C13 1.0103(3) 0.8188(2) 0.5390(2) 0.0794(7) Uani . . 1.000
C C14 1.2124(3) 0.7255(3) 0.6657(2) 0.0766(7) Uani . . 1.000
C C15 1.0497(2) 0.61291(18) 0.67652(17) 0.0557(5) Uani . . 1.000
H H1A 0.17090 0.31270 0.78280 0.0780 Uiso calc R 1.000
H H1B 0.28890 0.31960 0.92890 0.0780 Uiso calc R 1.000
H H4A 0.76460 0.26320 0.70210 0.0650 Uiso calc R 1.000
H H4B 0.55170 0.20400 0.61620 0.0650 Uiso calc R 1.000
H H5A 0.51890 0.00160 0.69320 0.0750 Uiso calc R 1.000
H H5B 0.68720 0.03110 0.63730 0.0750 Uiso calc R 1.000
H H6 0.90330 0.10710 0.84630 0.0710 Uiso calc R 1.000
H H7A 0.60070 0.05350 0.94770 0.0700 Uiso calc R 1.000
H H7B 0.81400 0.11330 1.03190 0.0700 Uiso calc R 1.000
H H8A 0.84370 0.31460 0.95710 0.0630 Uiso calc R 1.000
H H8B 0.67450 0.28300 1.01240 0.0630 Uiso calc R 1.000
H H9A 0.80140 -0.12910 0.77570 0.1240 Uiso calc R 1.000
H H9B 0.64500 -0.14730 0.84260 0.1240 Uiso calc R 1.000
H H9C 0.85780 -0.09330 0.92860 0.1240 Uiso calc R 1.000
H H10A 0.86080 0.47760 0.82650 0.0610 Uiso calc R 1.000
H H10B 0.77880 0.58750 0.86740 0.0610 Uiso calc R 1.000
H H11A 0.70360 0.46730 0.60500 0.0640 Uiso calc R 1.000
H H11B 0.61440 0.57310 0.64400 0.0640 Uiso calc R 1.000
H H12A 0.73840 0.74250 0.53870 0.0780 Uiso calc R 1.000
H H12B 0.80040 0.63490 0.46930 0.0780 Uiso calc R 1.000
H H13A 0.97770 0.85230 0.45800 0.0950 Uiso calc R 1.000
H H13B 1.04670 0.89310 0.61120 0.0950 Uiso calc R 1.000
H H14A 1.25230 0.79980 0.73860 0.0920 Uiso calc R 1.000
H H14B 1.31720 0.69320 0.67090 0.0920 Uiso calc R 1.000
H H15A 1.01660 0.53560 0.60800 0.0670 Uiso calc R 1.000
H H15B 1.08690 0.58510 0.76030 0.0670 Uiso calc R 1.000

loop_
_atom_type_symbol
_atom_type_description
_atom_type_scat_dispersion_real
_atom_type_scat_dispersion_imag
_atom_type_scat_source
S S 0.1246 0.1234 'International Tables Vol C Tables 4.2.6.8 and 6.1.1.4'
O O 0.0106 0.0060 'International Tables Vol C Tables 4.2.6.8 and 6.1.1.4'
N N 0.0061 0.0033 'International Tables Vol C Tables 4.2.6.8 and 6.1.1.4'
H H 0.0000 0.0000 'International Tables Vol C Tables 4.2.6.8 and 6.1.1.4'
C C 0.0033 0.0016 'International Tables Vol C Tables 4.2.6.8 and 6.1.1.4'

loop_
_exptl_crystal_face_index_h
_exptl_crystal_face_index_k
_exptl_crystal_face_index_l
_exptl_crystal_face_perp_dist
-1 0 4 0.3530
1 0 -4 0.2240
1 -2 -1 0.3030
-3 5 2 0.3480
5 6 -1 0.2820
-2 -8 1 0.3570
-6 -1 0 0.3720
-1 6 -1 0.2390
-6 4 -1 0.3930
3 -4 1 0.3780
-1 8 4 0.3060
2 1 2 0.3730
-1 -4 -3 0.3260
-4 0 -3 0.3230
-3 1 -5 0.3260
-1 -3 -10 0.2680
3 0 7 0.4060
-2 3 -5 0.3160
-4 3 3 0.4040
2 -3 5 0.4340
3 -2 -2 0.3370
2 1 -7 0.2130
-1 0 2 0.4030
4 1 -4 0.3020
3 4 -6 0.2440
0 1 -1 0.2400
0 -1 1 0.4860
6 1 0 0.3610
1 6 -1 0.2580
0 0 1 0.3570
-2 3 8 0.3480
-3 -2 7 0.4200
-5 1 5 0.4190
-1 -7 3 0.3860
-5 -4 -2 0.3420

loop_
_geom_angle_atom_site_label_1
_geom_angle_atom_site_label_2
_geom_angle_atom_site_label_3
_geom_angle
_geom_angle_publ_flag
C1 S1 C3 92.98(9) no
C13 O2 C14 109.27(17) no
C2 N1 C3 118.93(14) no
C2 N1 C10 119.11(14) no
C3 N1 C10 120.98(14) no
C11 N2 C12 110.57(14) no
C11 N2 C15 112.08(13) no
C12 N2 C15 109.11(15) no
S1 C1 C2 107.46(16) no
O1 C2 N1 124.77(17) no
O1 C2 C1 122.89(18) no
N1 C2 C1 112.34(16) no
S1 C3 N1 103.37(11) no
S1 C3 C4 108.79(12) no
S1 C3 C8 110.62(11) no
N1 C3 C4 112.65(13) no
N1 C3 C8 111.03(12) no
C4 C3 C8 110.18(14) no
C3 C4 C5 111.69(15) no
C4 C5 C6 112.69(15) no
C5 C6 C7 110.18(19) no
C5 C6 C9 112.17(18) no
C7 C6 C9 110.37(18) no
C6 C7 C8 113.08(15) no
C3 C8 C7 112.40(14) no
N1 C10 C11 111.79(13) no
N2 C11 C10 112.12(13) no
N2 C12 C13 110.35(17) no
O2 C13 C12 111.52(18) no
O2 C14 C15 111.56(18) no
N2 C15 C14 111.32(17) no
S1 C1 H1A 110.00 no
S1 C1 H1B 110.00 no
C2 C1 H1A 110.00 no
C2 C1 H1B 110.00 no
H1A C1 H1B 109.00 no
C3 C4 H4A 109.00 no
C3 C4 H4B 109.00 no
C5 C4 H4A 109.00 no
C5 C4 H4B 109.00 no
H4A C4 H4B 108.00 no
C4 C5 H5A 109.00 no
C4 C5 H5B 109.00 no
C6 C5 H5A 109.00 no
C6 C5 H5B 109.00 no
H5A C5 H5B 108.00 no
C5 C6 H6 108.00 no
C7 C6 H6 108.00 no
C9 C6 H6 108.00 no
C6 C7 H7A 109.00 no
C6 C7 H7B 109.00 no
C8 C7 H7A 109.00 no
C8 C7 H7B 109.00 no
H7A C7 H7B 108.00 no
C3 C8 H8A 109.00 no
C3 C8 H8B 109.00 no
C7 C8 H8A 109.00 no
C7 C8 H8B 109.00 no
H8A C8 H8B 108.00 no
C6 C9 H9A 110.00 no
C6 C9 H9B 109.00 no
C6 C9 H9C 109.00 no
H9A C9 H9B 109.00 no
H9A C9 H9C 109.00 no
H9B C9 H9C 109.00 no
N1 C10 H10A 109.00 no
N1 C10 H10B 109.00 no
C11 C10 H10A 109.00 no
C11 C10 H10B 109.00 no
H10A C10 H10B 108.00 no
N2 C11 H11A 109.00 no
N2 C11 H11B 109.00 no
C10 C11 H11A 109.00 no
C10 C11 H11B 109.00 no
H11A C11 H11B 108.00 no
N2 C12 H12A 110.00 no
N2 C12 H12B 110.00 no
C13 C12 H12A 110.00 no
C13 C12 H12B 110.00 no
H12A C12 H12B 108.00 no
O2 C13 H13A 109.00 no
O2 C13 H13B 109.00 no
C12 C13 H13A 109.00 no
C12 C13 H13B 109.00 no
H13A C13 H13B 108.00 no
O2 C14 H14A 109.00 no
O2 C14 H14B 109.00 no
C15 C14 H14A 109.00 no
C15 C14 H14B 109.00 no
H14A C14 H14B 108.00 no
N2 C15 H15A 109.00 no
N2 C15 H15B 109.00 no
C14 C15 H15A 109.00 no
C14 C15 H15B 109.00 no
H15A C15 H15B 108.00 no

loop_
_geom_bond_atom_site_label_1
_geom_bond_atom_site_label_2
_geom_bond_distance
_geom_bond_publ_flag
S1 C1 1.791(2) no
S1 C3 1.8410(17) no
O1 C2 1.216(2) no
O2 C13 1.410(3) no
O2 C14 1.412(3) no
N1 C2 1.343(2) no
N1 C3 1.468(2) no
N1 C10 1.461(2) no
N2 C11 1.453(2) no
N2 C12 1.458(2) no
N2 C15 1.456(2) no
C1 C2 1.506(3) no
C3 C4 1.526(3) no
C3 C8 1.528(2) no
C4 C5 1.527(3) no
C5 C6 1.520(3) no
C6 C7 1.518(3) no
C6 C9 1.532(3) no
C7 C8 1.514(3) no
C10 C11 1.518(2) no
C12 C13 1.509(3) no
C14 C15 1.506(3) no
C1 H1A 0.9700 no
C1 H1B 0.9700 no
C4 H4A 0.9700 no
C4 H4B 0.9700 no
C5 H5A 0.9700 no
C5 H5B 0.9700 no
C6 H6 0.9800 no
C7 H7A 0.9700 no
C7 H7B 0.9700 no
C8 H8A 0.9700 no
C8 H8B 0.9700 no
C9 H9A 0.9600 no
C9 H9B 0.9600 no
C9 H9C 0.9600 no
C10 H10A 0.9700 no
C10 H10B 0.9700 no
C11 H11A 0.9700 no
C11 H11B 0.9700 no
C12 H12A 0.9700 no
C12 H12B 0.9700 no
C13 H13A 0.9700 no
C13 H13B 0.9700 no
C14 H14A 0.9700 no
C14 H14B 0.9700 no
C15 H15A 0.9700 no
C15 H15B 0.9700 no

loop_
_geom_contact_atom_site_label_1
_geom_contact_atom_site_label_2
_geom_contact_distance
_geom_contact_site_symmetry_2
_geom_contact_publ_flag
S1 N1 2.6062(15) . no
S1 H5A 2.8300 . no
S1 H7A 2.8800 . no
S1 H13B 3.1500 1_445 no
S1 H13A 3.0600 2_666 no
O1 C11 3.321(2) . no
O1 C14 3.311(3) 1_455 no
O1 C15 3.380(2) 1_455 no
O1 C1 3.395(3) 2_667 no
O1 C2 3.363(2) 2_667 no
O2 N2 2.856(2) . no
O2 C4 3.419(3) 2_766 no
O1 H10B 2.5100 . no
O1 H15B 2.8200 1_455 no
O1 H1B 2.6900 2_667 no
O1 H8B 2.7600 2_667 no
O1 H11B 2.8600 . no
O1 H14B 2.6500 1_455 no
N1 S1 2.6062(15) . no
N2 O2 2.856(2) . no
N2 H9A 2.8100 1_565 no
C1 O1 3.395(3) 2_667 no
C2 O1 3.363(2) 2_667 no
C2 C2 3.565(2) 2_667 no
C4 C11 3.514(2) . no
C4 O2 3.419(3) 2_766 no
C11 O1 3.321(2) . no
C11 C4 3.514(2) . no
C14 O1 3.311(3) 1_655 no
C15 O1 3.380(2) 1_655 no
C2 H11B 2.9700 . no
C4 H11A 2.9800 . no
C4 H10A 2.8600 . no
C8 H10A 2.8600 . no
C10 H15B 2.7000 . no
C10 H8A 2.8600 . no
C10 H4A 2.7500 . no
C12 H9A 3.0600 1_565 no
C15 H10A 2.7200 . no
C15 H13B 3.1000 . no
H1B O1 2.6900 2_667 no
H1B H10B 2.5900 2_667 no
H4A C10 2.7500 . no
H4A H10A 2.3200 . no
H4A H11A 2.5800 . no
H5A S1 2.8300 . no
H5A H9B 2.5500 . no
H5B H9A 2.5400 . no
H7A S1 2.8800 . no
H7A H9B 2.4700 . no
H7A H7A 2.2900 2_657 no
H7B H9C 2.5200 . no
H7B H9C 2.5700 2_757 no
H8A C10 2.8600 . no
H8A H10A 2.3100 . no
H8B O1 2.7600 2_667 no
H9A N2 2.8100 1_545 no
H9A C12 3.0600 1_545 no
H9A H5B 2.5400 . no
H9B H5A 2.5500 . no
H9B H7A 2.4700 . no
H9C H7B 2.5200 . no
H9C H7B 2.5700 2_757 no
H9C H9C 2.4900 2_757 no
H10A C4 2.8600 . no
H10A C8 2.8600 . no
H10A C15 2.7200 . no
H10A H4A 2.3200 . no
H10A H8A 2.3100 . no
H10A H15B 2.1500 . no
H10B O1 2.5100 . no
H10B H1B 2.5900 2_667 no
H11A C4 2.9800 . no
H11A H4A 2.5800 . no
H11A H12B 2.4800 . no
H11A H15A 2.3400 . no
H11B O1 2.8600 . no
H11B C2 2.9700 . no
H11B H12A 2.3200 . no
H12A H11B 2.3200 . no
H12B H11A 2.4800 . no
H12B H15A 2.4700 . no
H13A S1 3.0600 2_666 no
H13B S1 3.1500 1_665 no
H13B C15 3.1000 . no
H13B H14A 2.3200 . no
H14A H13B 2.3200 . no
H14B O1 2.6500 1_655 no
H15A H11A 2.3400 . no
H15A H12B 2.4700 . no
H15A H15A 2.3100 2_766 no
H15B O1 2.8200 1_655 no
H15B C10 2.7000 . no
H15B H10A 2.1500 . no

loop_
_geom_hbond_atom_site_label_D
_geom_hbond_atom_site_label_H
_geom_hbond_atom_site_label_A
_geom_hbond_site_symmetry_A
_geom_hbond_distance_DH
_geom_hbond_distance_HA
_geom_hbond_distance_DA
_geom_hbond_angle_DHA
_geom_hbond_publ_flag
C5 H5A S1 . 0.97 2.83 3.217(2) 105 yes
C14 H14B O1 1_655 0.97 2.65 3.311(3) 126 yes

loop_
_geom_torsion_atom_site_label_1
_geom_torsion_atom_site_label_2
_geom_torsion_atom_site_label_3
_geom_torsion_atom_site_label_4
_geom_torsion
_geom_torsion_publ_flag
C3 S1 C1 C2 17.14(14) no
C1 S1 C3 C4 -140.08(12) no
C1 S1 C3 C8 98.77(13) no
C1 S1 C3 N1 -20.15(11) no
C13 O2 C14 C15 58.7(2) no
C14 O2 C13 C12 -59.8(2) no
C3 N1 C2 O1 172.02(16) no
C10 N1 C2 O1 3.3(2) no
C10 N1 C3 C8 69.70(18) no
C2 N1 C3 C4 137.07(16) no
C2 N1 C3 S1 19.82(16) no
C10 N1 C3 S1 -171.66(11) no
C10 N1 C2 C1 -176.58(14) no
C10 N1 C3 C4 -54.41(19) no
C2 N1 C3 C8 -98.82(17) no
C3 N1 C2 C1 -7.8(2) no
C3 N1 C10 C11 106.22(16) no
C2 N1 C10 C11 -85.28(18) no
C11 N2 C15 C14 177.14(14) no
C11 N2 C12 C13 -178.59(16) no
C15 N2 C11 C10 69.65(17) no
C12 N2 C15 C14 54.33(18) no
C12 N2 C11 C10 -168.37(15) no
C15 N2 C12 C13 -54.9(2) no
S1 C1 C2 O1 171.24(15) no
S1 C1 C2 N1 -8.90(19) no
N1 C3 C8 C7 -179.28(15) no
C8 C3 C4 C5 54.1(2) no
S1 C3 C8 C7 66.56(17) no
N1 C3 C4 C5 178.67(16) no
C4 C3 C8 C7 -53.77(19) no
S1 C3 C4 C5 -67.33(18) no
C3 C4 C5 C6 -55.4(2) no
C4 C5 C6 C7 53.7(2) no
C4 C5 C6 C9 177.0(2) no
C5 C6 C7 C8 -53.1(2) no
C9 C6 C7 C8 -177.6(2) no
C6 C7 C8 C3 54.4(2) no
N1 C10 C11 N2 177.91(13) no
N2 C12 C13 O2 59.0(2) no
O2 C14 C15 N2 -57.2(2) no
